data_4103688
loop_
_publ_author_name
'Hao Lei'
'Jing-Dong Guo'
'James C. Fettinger'
'Shigeru Nagase'
'Philip P. Power'

_publ_section_title
;
 Two-Coordinate First Row Transition Metal Complexes with Short
 Unsupported Metal-Metal Bonds
;
_journal_name_full 'Journal of the American Chemical Society'
_journal_page_first 17399
_journal_page_last 17401
_journal_paper_doi 10.1021/ja1089777
_journal_volume 132
_journal_year 2010
_chemical_formula_moiety 'C49 H66 Fe2 O2, 0.625(C6H14)'
_chemical_formula_sum 'C52.75 H74.75 Fe2 O2'
_chemical_formula_weight 852.58
_chemical_name_systematic
; 
 ? 
;
_space_group_IT_number 45
_symmetry_cell_setting orthorhombic
_symmetry_space_group_name_Hall 'I 2 -2c'
_symmetry_space_group_name_H-M 'I b a 2'
_atom_sites_solution_hydrogens geom
_atom_sites_solution_primary direct
_atom_sites_solution_secondary difmap
_audit_creation_method SHELXL-97
_cell_angle_alpha 90.00
_cell_angle_beta 90.00
_cell_angle_gamma 90.00
_cell_formula_units_Z 8
_cell_length_a 27.500(3)
_cell_length_b 19.024(2)
_cell_length_c 19.263(2)
_cell_measurement_reflns_used 8581
_cell_measurement_temperature 90(2)
_cell_measurement_theta_max 22.55
_cell_measurement_theta_min 2.48
_cell_volume 10077.6(19)
_computing_cell_refinement 'Bruker SAINT'
_computing_data_collection 'Bruker APEX2'
_computing_data_reduction 'Bruker SAINT'
_computing_molecular_graphics 'Bruker SHELXTL'
_computing_publication_material 'Bruker SHELXTL'
_computing_structure_refinement 'SHELXL-97 (Sheldrick, 2008)'
_computing_structure_solution 'SHELXS-97 (Sheldrick, 2008)'
_diffrn_ambient_temperature 90(2)
_diffrn_measured_fraction_theta_full 0.999
_diffrn_measured_fraction_theta_max 0.999
_diffrn_measurement_device_type 'Bruker APEX-II CCD'
_diffrn_measurement_method '\f and \w scans'
_diffrn_radiation_monochromator graphite
_diffrn_radiation_source 'fine-focus sealed tube'
_diffrn_radiation_type MoK\a
_diffrn_radiation_wavelength 0.71073
_diffrn_reflns_av_R_equivalents 0.1047
_diffrn_reflns_av_sigmaI/netI 0.0868
_diffrn_reflns_limit_h_max 32
_diffrn_reflns_limit_h_min -32
_diffrn_reflns_limit_k_max 22
_diffrn_reflns_limit_k_min -22
_diffrn_reflns_limit_l_max 23
_diffrn_reflns_limit_l_min -23
_diffrn_reflns_number 52004
_diffrn_reflns_theta_full 25.24
_diffrn_reflns_theta_max 25.24
_diffrn_reflns_theta_min 2.48
_exptl_absorpt_coefficient_mu 0.611
_exptl_absorpt_correction_T_max 0.9527
_exptl_absorpt_correction_T_min 0.6708
_exptl_absorpt_correction_type multi-scan
_exptl_crystal_colour 'dark red'
_exptl_crystal_density_diffrn 1.124
_exptl_crystal_density_method 'not measured'
_exptl_crystal_description plate
_exptl_crystal_F_000 3674
_exptl_crystal_size_max 0.71
_exptl_crystal_size_mid 0.22
_exptl_crystal_size_min 0.08
_platon_squeeze_details
;
;
_refine_diff_density_max 0.555
_refine_diff_density_min -0.562
_refine_diff_density_rms 0.059
_refine_ls_abs_structure_details 'Flack H D (1983), Acta Cryst. A39, 876-881'
_refine_ls_abs_structure_Flack -0.024(19)
_refine_ls_extinction_method none
_refine_ls_goodness_of_fit_ref 0.995
_refine_ls_hydrogen_treatment constr
_refine_ls_matrix_type full
_refine_ls_number_parameters 494
_refine_ls_number_reflns 9042
_refine_ls_number_restraints 1
_refine_ls_restrained_S_all 0.995
_refine_ls_R_factor_all 0.0750
_refine_ls_R_factor_gt 0.0550
_refine_ls_shift/su_max 0.001
_refine_ls_shift/su_mean 0.000
_refine_ls_structure_factor_coef Fsqd
_refine_ls_weighting_details 'calc w=1/[\s^2^(Fo^2^)+(0.0714P)^2^+0.0000P] where P=(Fo^2^+2Fc^2^)/3'
_refine_ls_weighting_scheme calc
_refine_ls_wR_factor_gt 0.1257
_refine_ls_wR_factor_ref 0.1341
_reflns_number_gt 6832
_reflns_number_total 9042
_reflns_threshold_expression >2sigma(I)
_cod_data_source_file ja1089777_si_002.cif
_cod_data_source_block hl62f2
_cod_depositor_comments
;
The following automatic conversions were performed:

'_exptl_absorpt_correction_type' value 'multi-Scan' changed to
'multi-scan' according to the built-in table from CIF Core dictionary
named 'cif_core.dic' version 2.4.1 from
2010-06-29.

'_refine_ls_hydrogen_treatment' value 'CONSTR' changed
to 'constr' according to the built-in table from CIF Core dictionary
named 'cif_core.dic' version 2.4.1 from 2010-06-29.

Automatic conversion script
Id: cif_fix_values 1715 2011-07-08 13:25:40Z adriana 
;
_cod_original_cell_volume 10077.8(19)
_cod_database_code 4103688

loop_
_symmetry_equiv_pos_as_xyz
'x, y, z'
'-x, -y, z'
'x+1/2, -y+1/2, z'
'-x+1/2, y+1/2, z'
'x+1/2, y+1/2, z+1/2'
'-x+1/2, -y+1/2, z+1/2'
'x+1, -y+1, z+1/2'
'-x+1, y+1, z+1/2'

loop_
_atom_site_label
_atom_site_type_symbol
_atom_site_fract_x
_atom_site_fract_y
_atom_site_fract_z
_atom_site_U_iso_or_equiv
_atom_site_adp_type
_atom_site_occupancy
_atom_site_symmetry_multiplicity
_atom_site_calc_flag
_atom_site_refinement_flags
Fe1 Fe 0.72389(2) 0.90807(3) 0.06328(3) 0.03093(17) Uani 1 1 d .
Fe2 Fe 0.71911(2) 0.97241(3) -0.04325(3) 0.02892(16) Uani 1 1 d .
O1 O 0.79007(12) 0.87267(19) -0.09587(18) 0.0454(9) Uani 1 1 d .
O2 O 0.79220(13) 1.06334(19) 0.01965(19) 0.0469(9) Uani 1 1 d .
C1 C 0.70762(15) 0.8582(2) 0.1530(2) 0.0229(9) Uani 1 1 d .
C2 C 0.75172(14) 0.8455(2) 0.18885(19) 0.0224(9) Uani 1 1 d .
C3 C 0.75254(16) 0.8127(2) 0.2540(2) 0.0249(9) Uani 1 1 d .
C4 C 0.70866(15) 0.7890(2) 0.2807(2) 0.0270(10) Uani 1 1 d .
H4 H 0.7091 0.7655 0.3242 0.032 Uiso 1 1 calc R
C5 C 0.66374(15) 0.7975(2) 0.2472(2) 0.0232(9) Uani 1 1 d .
C6 C 0.66428(15) 0.8343(2) 0.1826(2) 0.0229(9) Uani 1 1 d .
C7 C 0.79630(15) 0.8688(2) 0.1485(2) 0.0237(9) Uani 1 1 d .
C8 C 0.81413(16) 0.8257(2) 0.0949(2) 0.0270(10) Uani 1 1 d .
C9 C 0.85325(15) 0.8498(2) 0.0541(2) 0.0321(10) Uani 1 1 d .
H9 H 0.8648 0.8209 0.0174 0.039 Uiso 1 1 calc R
C10 C 0.87551(14) 0.9140(2) 0.0655(3) 0.0339(10) Uani 1 1 d .
C11 C 0.85753(16) 0.9564(2) 0.1190(2) 0.0331(11) Uani 1 1 d .
H11 H 0.8722 1.0008 0.1272 0.040 Uiso 1 1 calc R
C12 C 0.81856(16) 0.9353(2) 0.1611(2) 0.0292(10) Uani 1 1 d .
C13 C 0.61735(14) 0.8471(2) 0.1432(2) 0.0239(9) Uani 1 1 d .
C14 C 0.59180(15) 0.9098(2) 0.1542(2) 0.0233(9) Uani 1 1 d .
C15 C 0.55086(16) 0.9236(2) 0.1132(2) 0.0270(10) Uani 1 1 d .
H15 H 0.5335 0.9661 0.1203 0.032 Uiso 1 1 calc R
C16 C 0.53490(13) 0.8776(2) 0.0629(2) 0.0274(9) Uani 1 1 d .
C17 C 0.56053(15) 0.8153(2) 0.0535(2) 0.0287(10) Uani 1 1 d .
H17 H 0.5501 0.7832 0.0188 0.034 Uiso 1 1 calc R
C18 C 0.60097(16) 0.7986(2) 0.0937(2) 0.0275(10) Uani 1 1 d .
C19 C 0.79967(17) 0.8044(2) 0.2954(2) 0.0320(11) Uani 1 1 d .
H19 H 0.8274 0.8191 0.2651 0.038 Uiso 1 1 calc R
C20 C 0.79887(18) 0.8520(3) 0.3594(2) 0.0400(12) Uani 1 1 d .
H20A H 0.7737 0.8358 0.3916 0.060 Uiso 1 1 calc R
H20B H 0.7918 0.9004 0.3452 0.060 Uiso 1 1 calc R
H20C H 0.8306 0.8504 0.3824 0.060 Uiso 1 1 calc R
C21 C 0.80838(18) 0.7273(3) 0.3186(3) 0.0437(13) Uani 1 1 d .
H21A H 0.8403 0.7236 0.3410 0.065 Uiso 1 1 calc R
H21B H 0.8074 0.6964 0.2780 0.065 Uiso 1 1 calc R
H21C H 0.7830 0.7133 0.3515 0.065 Uiso 1 1 calc R
C22 C 0.61807(16) 0.7673(2) 0.2776(2) 0.0266(10) Uani 1 1 d .
H22 H 0.5907 0.7794 0.2455 0.032 Uiso 1 1 calc R
C23 C 0.60598(18) 0.7982(3) 0.3485(2) 0.0425(12) Uani 1 1 d .
H23A H 0.6307 0.7837 0.3822 0.064 Uiso 1 1 calc R
H23B H 0.5740 0.7812 0.3635 0.064 Uiso 1 1 calc R
H23C H 0.6054 0.8496 0.3453 0.064 Uiso 1 1 calc R
C24 C 0.62085(17) 0.6858(2) 0.2819(3) 0.0400(12) Uani 1 1 d .
H24A H 0.6275 0.6665 0.2357 0.060 Uiso 1 1 calc R
H24B H 0.5898 0.6673 0.2990 0.060 Uiso 1 1 calc R
H24C H 0.6470 0.6722 0.3138 0.060 Uiso 1 1 calc R
C25 C 0.79413(16) 0.7518(2) 0.0840(2) 0.0303(10) Uani 1 1 d .
H25 H 0.7609 0.7500 0.1052 0.036 Uiso 1 1 calc R
C26 C 0.7894(2) 0.7302(3) 0.0077(3) 0.0516(15) Uani 1 1 d .
H26A H 0.7707 0.7660 -0.0174 0.077 Uiso 1 1 calc R
H26B H 0.7726 0.6849 0.0047 0.077 Uiso 1 1 calc R
H26C H 0.8219 0.7261 -0.0129 0.077 Uiso 1 1 calc R
C27 C 0.8263(2) 0.6978(3) 0.1227(3) 0.0540(15) Uani 1 1 d .
H27A H 0.8578 0.6941 0.0993 0.081 Uiso 1 1 calc R
H27B H 0.8102 0.6518 0.1226 0.081 Uiso 1 1 calc R
H27C H 0.8312 0.7133 0.1707 0.081 Uiso 1 1 calc R
C28 C 0.91690(17) 0.9387(3) 0.0208(3) 0.0446(12) Uani 1 1 d .
H28 H 0.9304 0.9801 0.0464 0.054 Uiso 1 1 calc R
C29 C 0.9002(2) 0.9685(4) -0.0468(4) 0.0705(18) Uani 1 1 d .
H29A H 0.8802 0.9337 -0.0712 0.106 Uiso 1 1 calc R
H29B H 0.9285 0.9804 -0.0754 0.106 Uiso 1 1 calc R
H29C H 0.8809 1.0110 -0.0383 0.106 Uiso 1 1 calc R
C30 C 0.9588(3) 0.8890(5) 0.0158(5) 0.118(3) Uani 1 1 d .
H30A H 0.9510 0.8516 -0.0173 0.178 Uiso 1 1 calc R
H30B H 0.9652 0.8684 0.0615 0.178 Uiso 1 1 calc R
H30C H 0.9877 0.9145 -0.0001 0.178 Uiso 1 1 calc R
C31 C 0.80231(17) 0.9838(2) 0.2195(2) 0.0332(11) Uani 1 1 d .
H31 H 0.7768 0.9584 0.2466 0.040 Uiso 1 1 calc R
C32 C 0.84405(18) 1.0002(3) 0.2696(2) 0.0426(12) Uani 1 1 d .
H32A H 0.8678 1.0306 0.2465 0.064 Uiso 1 1 calc R
H32B H 0.8598 0.9563 0.2838 0.064 Uiso 1 1 calc R
H32C H 0.8312 1.0243 0.3107 0.064 Uiso 1 1 calc R
C33 C 0.77935(19) 1.0515(3) 0.1923(3) 0.0426(12) Uani 1 1 d .
H33A H 0.8025 1.0758 0.1620 0.064 Uiso 1 1 calc R
H33B H 0.7708 1.0820 0.2314 0.064 Uiso 1 1 calc R
H33C H 0.7499 1.0401 0.1658 0.064 Uiso 1 1 calc R
C34 C 0.60783(16) 0.9638(2) 0.2083(2) 0.0277(10) Uani 1 1 d .
H34 H 0.6338 0.9415 0.2371 0.033 Uiso 1 1 calc R
C35 C 0.56687(18) 0.9865(3) 0.2576(2) 0.0401(12) Uani 1 1 d .
H35A H 0.5802 1.0170 0.2939 0.060 Uiso 1 1 calc R
H35B H 0.5522 0.9448 0.2790 0.060 Uiso 1 1 calc R
H35C H 0.5420 1.0122 0.2314 0.060 Uiso 1 1 calc R
C36 C 0.62998(18) 1.0278(2) 0.1732(2) 0.0362(11) Uani 1 1 d .
H36A H 0.6056 1.0499 0.1432 0.054 Uiso 1 1 calc R
H36B H 0.6580 1.0132 0.1452 0.054 Uiso 1 1 calc R
H36C H 0.6406 1.0614 0.2086 0.054 Uiso 1 1 calc R
C37 C 0.49130(16) 0.8950(2) 0.0157(2) 0.0328(10) Uani 1 1 d .
H37 H 0.4777 0.9411 0.0314 0.039 Uiso 1 1 calc R
C38 C 0.45137(17) 0.8402(3) 0.0240(3) 0.0449(13) Uani 1 1 d .
H38A H 0.4232 0.8537 -0.0041 0.067 Uiso 1 1 calc R
H38B H 0.4418 0.8372 0.0729 0.067 Uiso 1 1 calc R
H38C H 0.4634 0.7943 0.0084 0.067 Uiso 1 1 calc R
C39 C 0.50669(19) 0.9032(3) -0.0600(2) 0.0433(12) Uani 1 1 d .
H39A H 0.5306 0.9412 -0.0638 0.065 Uiso 1 1 calc R
H39B H 0.4782 0.9147 -0.0884 0.065 Uiso 1 1 calc R
H39C H 0.5211 0.8592 -0.0765 0.065 Uiso 1 1 calc R
C40 C 0.62797(16) 0.7301(2) 0.0799(2) 0.0324(11) Uani 1 1 d .
H40 H 0.6526 0.7236 0.1176 0.039 Uiso 1 1 calc R
C41 C 0.5938(2) 0.6664(2) 0.0809(3) 0.0524(15) Uani 1 1 d .
H41A H 0.5682 0.6728 0.0461 0.079 Uiso 1 1 calc R
H41B H 0.5790 0.6621 0.1271 0.079 Uiso 1 1 calc R
H41C H 0.6123 0.6237 0.0703 0.079 Uiso 1 1 calc R
C42 C 0.6551(2) 0.7341(3) 0.0107(3) 0.0516(15) Uani 1 1 d .
H42A H 0.6731 0.6902 0.0032 0.077 Uiso 1 1 calc R
H42B H 0.6779 0.7736 0.0118 0.077 Uiso 1 1 calc R
H42C H 0.6318 0.7408 -0.0271 0.077 Uiso 1 1 calc R
C43 C 0.64366(17) 0.9663(3) -0.0215(2) 0.0378(12) Uani 1 1 d .
H43 H 0.6289 0.9464 0.0186 0.045 Uiso 1 1 calc R
C44 C 0.65523(18) 0.9309(3) -0.0834(3) 0.0419(12) Uani 1 1 d .
H44 H 0.6509 0.8821 -0.0922 0.050 Uiso 1 1 calc R
C45 C 0.67462(18) 0.9812(3) -0.1309(3) 0.0535(15) Uani 1 1 d .
H45 H 0.6849 0.9718 -0.1771 0.064 Uiso 1 1 calc R
C46 C 0.67596(19) 1.0460(3) -0.0982(3) 0.0496(15) Uani 1 1 d .
H46 H 0.6868 1.0890 -0.1178 0.059 Uiso 1 1 calc R
C47 C 0.65811(18) 1.0362(3) -0.0300(3) 0.0437(13) Uani 1 1 d .
H47 H 0.6562 1.0716 0.0046 0.052 Uiso 1 1 calc R
C48 C 0.76166(18) 0.9127(2) -0.0725(2) 0.0336(11) Uani 1 1 d .
C49 C 0.76303(18) 1.0256(2) -0.0047(2) 0.0363(11) Uani 1 1 d .

loop_
_atom_site_aniso_label
_atom_site_aniso_U_11
_atom_site_aniso_U_22
_atom_site_aniso_U_33
_atom_site_aniso_U_23
_atom_site_aniso_U_13
_atom_site_aniso_U_12
Fe1 0.0423(4) 0.0338(3) 0.0167(3) 0.0050(3) 0.0018(3) 0.0015(3)
Fe2 0.0361(3) 0.0327(3) 0.0179(3) 0.0038(3) -0.0011(3) 0.0010(3)
O1 0.047(2) 0.058(2) 0.0309(19) -0.0077(17) 0.0034(16) 0.0077(17)
O2 0.058(2) 0.042(2) 0.040(2) 0.0023(18) -0.0135(18) -0.0119(18)
C1 0.032(2) 0.023(2) 0.014(2) 0.0020(17) 0.0030(17) -0.0017(18)
C2 0.028(2) 0.025(2) 0.015(2) -0.0020(17) -0.0050(17) 0.0018(18)
C3 0.032(2) 0.026(2) 0.016(2) -0.0004(18) -0.0001(18) 0.0035(18)
C4 0.037(3) 0.030(2) 0.014(2) 0.0050(19) 0.0005(19) 0.0038(19)
C5 0.030(2) 0.025(2) 0.015(2) -0.0019(17) 0.0031(18) 0.0030(18)
C6 0.026(2) 0.026(2) 0.017(2) 0.0031(18) 0.0001(18) 0.0058(17)
C7 0.027(2) 0.030(2) 0.015(2) 0.0035(18) -0.0041(17) -0.0010(18)
C8 0.034(3) 0.031(2) 0.015(2) -0.0022(18) -0.0046(19) 0.0066(19)
C9 0.033(2) 0.043(3) 0.020(2) -0.005(2) 0.002(2) 0.008(2)
C10 0.028(2) 0.044(3) 0.030(2) 0.011(2) -0.006(2) -0.0050(19)
C11 0.039(3) 0.034(3) 0.027(2) 0.011(2) -0.005(2) -0.002(2)
C12 0.030(2) 0.038(3) 0.019(2) 0.0039(19) -0.0040(19) -0.001(2)
C13 0.024(2) 0.028(2) 0.019(2) -0.0002(18) -0.0014(17) 0.0020(18)
C14 0.025(2) 0.030(2) 0.016(2) -0.0003(18) 0.0016(17) -0.0028(18)
C15 0.036(3) 0.024(2) 0.020(2) 0.0010(18) 0.0008(19) 0.0060(18)
C16 0.028(2) 0.031(2) 0.023(2) -0.001(2) 0.000(2) -0.0019(17)
C17 0.039(2) 0.029(2) 0.018(2) -0.005(2) -0.006(2) -0.0009(18)
C18 0.036(2) 0.029(2) 0.018(2) -0.0016(18) 0.0055(19) 0.0010(19)
C19 0.030(2) 0.040(3) 0.026(2) 0.012(2) -0.001(2) -0.001(2)
C20 0.043(3) 0.054(3) 0.022(2) 0.006(2) -0.013(2) -0.007(2)
C21 0.039(3) 0.048(3) 0.043(3) 0.020(3) -0.003(2) 0.013(2)
C22 0.033(2) 0.032(2) 0.015(2) 0.0051(18) 0.0016(19) -0.0014(19)
C23 0.044(3) 0.057(3) 0.027(3) -0.006(2) 0.010(2) -0.010(2)
C24 0.036(3) 0.037(3) 0.047(3) 0.011(2) -0.002(2) -0.001(2)
C25 0.037(3) 0.031(2) 0.023(2) -0.0031(19) 0.0023(19) 0.0002(19)
C26 0.075(4) 0.048(3) 0.032(3) -0.012(3) -0.002(3) -0.009(3)
C27 0.072(4) 0.040(3) 0.049(4) -0.002(3) -0.013(3) 0.006(3)
C28 0.040(3) 0.063(3) 0.031(3) 0.014(3) 0.007(2) 0.001(3)
C29 0.053(3) 0.105(5) 0.053(4) 0.034(4) 0.014(4) -0.010(3)
C30 0.075(5) 0.151(8) 0.128(7) 0.078(6) 0.053(5) 0.044(5)
C31 0.037(3) 0.039(3) 0.024(3) -0.001(2) -0.001(2) -0.004(2)
C32 0.054(3) 0.043(3) 0.031(3) -0.013(2) -0.007(2) -0.011(3)
C33 0.046(3) 0.040(3) 0.042(3) -0.001(2) -0.004(3) 0.005(2)
C34 0.032(2) 0.031(2) 0.020(2) -0.0029(18) -0.0024(19) 0.002(2)
C35 0.044(3) 0.048(3) 0.029(3) -0.015(2) -0.001(2) 0.005(2)
C36 0.047(3) 0.031(3) 0.030(3) -0.006(2) -0.005(2) -0.004(2)
C37 0.036(3) 0.036(2) 0.026(2) -0.006(2) -0.007(2) 0.005(2)
C38 0.035(3) 0.058(3) 0.042(3) -0.007(3) -0.013(2) 0.001(2)
C39 0.049(3) 0.054(3) 0.026(3) 0.001(2) -0.012(2) 0.010(2)
C40 0.045(3) 0.027(2) 0.025(3) -0.0056(19) -0.009(2) 0.006(2)
C41 0.063(3) 0.030(3) 0.065(4) -0.005(3) -0.023(3) 0.004(2)
C42 0.071(4) 0.053(3) 0.031(3) -0.005(3) 0.001(3) 0.031(3)
C43 0.037(3) 0.049(3) 0.027(3) 0.005(2) -0.005(2) 0.003(2)
C44 0.045(3) 0.041(3) 0.040(3) -0.004(2) -0.003(2) 0.009(2)
C45 0.040(3) 0.093(5) 0.027(3) 0.004(3) -0.004(2) 0.010(3)
C46 0.043(3) 0.043(3) 0.062(4) 0.028(3) -0.012(3) -0.001(2)
C47 0.049(3) 0.037(3) 0.045(4) -0.003(2) -0.004(2) 0.009(2)
C48 0.040(3) 0.040(3) 0.021(2) 0.000(2) 0.001(2) -0.010(2)
C49 0.048(3) 0.034(3) 0.027(2) 0.013(2) -0.004(2) -0.001(2)

loop_
_atom_type_symbol
_atom_type_description
_atom_type_scat_dispersion_real
_atom_type_scat_dispersion_imag
_atom_type_scat_source
C C 0.0033 0.0016 'International Tables Vol C Tables 4.2.6.8 and 6.1.1.4'
H H 0.0000 0.0000 'International Tables Vol C Tables 4.2.6.8 and 6.1.1.4'
O O 0.0106 0.0060 'International Tables Vol C Tables 4.2.6.8 and 6.1.1.4'
Fe Fe 0.3463 0.8444 'International Tables Vol C Tables 4.2.6.8 and 6.1.1.4'

loop_
_geom_angle_atom_site_label_1
_geom_angle_atom_site_label_2
_geom_angle_atom_site_label_3
_geom_angle
C1 Fe1 Fe2 163.94(12)
C48 Fe2 C49 92.9(2)
C48 Fe2 C44 101.6(2)
C49 Fe2 C44 165.2(2)
C48 Fe2 C47 165.6(2)
C49 Fe2 C47 99.6(2)
C44 Fe2 C47 65.6(2)
C48 Fe2 C45 100.7(2)
C49 Fe2 C45 134.7(2)
C44 Fe2 C45 40.0(2)
C47 Fe2 C45 65.3(2)
C48 Fe2 C46 130.7(2)
C49 Fe2 C46 102.6(2)
C44 Fe2 C46 65.9(2)
C47 Fe2 C46 39.3(2)
C45 Fe2 C46 38.4(2)
C48 Fe2 C43 133.8(2)
C49 Fe2 C43 128.8(2)
C44 Fe2 C43 39.17(19)
C47 Fe2 C43 38.83(19)
C45 Fe2 C43 65.92(19)
C46 Fe2 C43 65.62(19)
C48 Fe2 Fe1 84.57(15)
C49 Fe2 Fe1 83.88(15)
C44 Fe2 Fe1 99.88(15)
C47 Fe2 Fe1 103.70(15)
C45 Fe2 Fe1 139.92(16)
C46 Fe2 Fe1 142.86(16)
C43 Fe2 Fe1 81.70(13)
C6 C1 C2 118.5(4)
C6 C1 Fe1 133.6(3)
C2 C1 Fe1 107.9(3)
C3 C2 C1 121.7(4)
C3 C2 C7 125.2(4)
C1 C2 C7 113.1(3)
C4 C3 C2 117.6(4)
C4 C3 C19 120.7(4)
C2 C3 C19 121.7(4)
C3 C4 C5 123.9(4)
C3 C4 H4 118.0
C5 C4 H4 118.0
C4 C5 C6 116.6(4)
C4 C5 C22 120.9(4)
C6 C5 C22 122.4(4)
C1 C6 C5 121.6(4)
C1 C6 C13 118.0(4)
C5 C6 C13 120.4(4)
C8 C7 C12 119.5(4)
C8 C7 C2 119.1(4)
C12 C7 C2 121.2(4)
C7 C8 C9 119.0(4)
C7 C8 C25 120.9(4)
C9 C8 C25 120.0(4)
C10 C9 C8 122.5(4)
C10 C9 H9 118.8
C8 C9 H9 118.8
C9 C10 C11 117.9(4)
C9 C10 C28 121.4(5)
C11 C10 C28 120.7(4)
C10 C11 C12 122.1(4)
C10 C11 H11 118.9
C12 C11 H11 118.9
C11 C12 C7 118.9(4)
C11 C12 C31 118.5(4)
C7 C12 C31 122.6(4)
C14 C13 C18 120.1(4)
C14 C13 C6 119.2(3)
C18 C13 C6 120.6(4)
C15 C14 C13 118.6(4)
C15 C14 C34 119.4(4)
C13 C14 C34 122.0(4)
C16 C15 C14 122.3(4)
C16 C15 H15 118.8
C14 C15 H15 118.8
C15 C16 C17 118.1(4)
C15 C16 C37 121.8(4)
C17 C16 C37 120.1(4)
C16 C17 C18 121.8(4)
C16 C17 H17 119.1
C18 C17 H17 119.1
C17 C18 C13 119.1(4)
C17 C18 C40 119.1(4)
C13 C18 C40 121.7(4)
C3 C19 C20 110.3(4)
C3 C19 C21 112.2(4)
C20 C19 C21 109.2(4)
C3 C19 H19 108.3
C20 C19 H19 108.3
C21 C19 H19 108.3
C19 C20 H20A 109.5
C19 C20 H20B 109.5
H20A C20 H20B 109.5
C19 C20 H20C 109.5
H20A C20 H20C 109.5
H20B C20 H20C 109.5
C19 C21 H21A 109.5
C19 C21 H21B 109.5
H21A C21 H21B 109.5
C19 C21 H21C 109.5
H21A C21 H21C 109.5
H21B C21 H21C 109.5
C5 C22 C23 112.6(4)
C5 C22 C24 111.2(4)
C23 C22 C24 110.3(4)
C5 C22 H22 107.5
C23 C22 H22 107.5
C24 C22 H22 107.5
C22 C23 H23A 109.5
C22 C23 H23B 109.5
H23A C23 H23B 109.5
C22 C23 H23C 109.5
H23A C23 H23C 109.5
H23B C23 H23C 109.5
C22 C24 H24A 109.5
C22 C24 H24B 109.5
H24A C24 H24B 109.5
C22 C24 H24C 109.5
H24A C24 H24C 109.5
H24B C24 H24C 109.5
C8 C25 C26 114.1(4)
C8 C25 C27 109.9(4)
C26 C25 C27 109.5(4)
C8 C25 H25 107.7
C26 C25 H25 107.7
C27 C25 H25 107.7
C25 C26 H26A 109.5
C25 C26 H26B 109.5
H26A C26 H26B 109.5
C25 C26 H26C 109.5
H26A C26 H26C 109.5
H26B C26 H26C 109.5
C25 C27 H27A 109.5
C25 C27 H27B 109.5
H27A C27 H27B 109.5
C25 C27 H27C 109.5
H27A C27 H27C 109.5
H27B C27 H27C 109.5
C29 C28 C30 114.9(5)
C29 C28 C10 112.7(4)
C30 C28 C10 115.1(5)
C29 C28 H28 104.2
C30 C28 H28 104.2
C10 C28 H28 104.2
C28 C29 H29A 109.5
C28 C29 H29B 109.5
H29A C29 H29B 109.5
C28 C29 H29C 109.5
H29A C29 H29C 109.5
H29B C29 H29C 109.5
C28 C30 H30A 109.5
C28 C30 H30B 109.5
H30A C30 H30B 109.5
C28 C30 H30C 109.5
H30A C30 H30C 109.5
H30B C30 H30C 109.5
C12 C31 C33 112.2(4)
C12 C31 C32 111.7(4)
C33 C31 C32 110.8(4)
C12 C31 H31 107.3
C33 C31 H31 107.3
C32 C31 H31 107.3
C31 C32 H32A 109.5
C31 C32 H32B 109.5
H32A C32 H32B 109.5
C31 C32 H32C 109.5
H32A C32 H32C 109.5
H32B C32 H32C 109.5
C31 C33 H33A 109.5
C31 C33 H33B 109.5
H33A C33 H33B 109.5
C31 C33 H33C 109.5
H33A C33 H33C 109.5
H33B C33 H33C 109.5
C36 C34 C14 110.5(3)
C36 C34 C35 110.1(4)
C14 C34 C35 113.6(4)
C36 C34 H34 107.5
C14 C34 H34 107.5
C35 C34 H34 107.5
C34 C35 H35A 109.5
C34 C35 H35B 109.5
H35A C35 H35B 109.5
C34 C35 H35C 109.5
H35A C35 H35C 109.5
H35B C35 H35C 109.5
C34 C36 H36A 109.5
C34 C36 H36B 109.5
H36A C36 H36B 109.5
C34 C36 H36C 109.5
H36A C36 H36C 109.5
H36B C36 H36C 109.5
C38 C37 C39 111.7(4)
C38 C37 C16 110.7(4)
C39 C37 C16 111.7(4)
C38 C37 H37 107.5
C39 C37 H37 107.5
C16 C37 H37 107.5
C37 C38 H38A 109.5
C37 C38 H38B 109.5
H38A C38 H38B 109.5
C37 C38 H38C 109.5
H38A C38 H38C 109.5
H38B C38 H38C 109.5
C37 C39 H39A 109.5
C37 C39 H39B 109.5
H39A C39 H39B 109.5
C37 C39 H39C 109.5
H39A C39 H39C 109.5
H39B C39 H39C 109.5
C18 C40 C42 110.4(4)
C18 C40 C41 112.0(4)
C42 C40 C41 110.5(4)
C18 C40 H40 107.9
C42 C40 H40 107.9
C41 C40 H40 107.9
C40 C41 H41A 109.5
C40 C41 H41B 109.5
H41A C41 H41B 109.5
C40 C41 H41C 109.5
H41A C41 H41C 109.5
H41B C41 H41C 109.5
C40 C42 H42A 109.5
C40 C42 H42B 109.5
H42A C42 H42B 109.5
C40 C42 H42C 109.5
H42A C42 H42C 109.5
H42B C42 H42C 109.5
C47 C43 C44 106.9(4)
C47 C43 Fe2 69.3(3)
C44 C43 Fe2 68.7(3)
C47 C43 H43 126.5
C44 C43 H43 126.5
Fe2 C43 H43 127.0
C43 C44 C45 107.9(5)
C43 C44 Fe2 72.1(3)
C45 C44 Fe2 70.6(3)
C43 C44 H44 126.1
C45 C44 H44 126.1
Fe2 C44 H44 122.9
C46 C45 C44 108.4(5)
C46 C45 Fe2 71.8(3)
C44 C45 Fe2 69.4(3)
C46 C45 H45 125.8
C44 C45 H45 125.8
Fe2 C45 H45 124.6
C45 C46 C47 107.2(5)
C45 C46 Fe2 69.7(3)
C47 C46 Fe2 69.1(3)
C45 C46 H46 126.4
C47 C46 H46 126.4
Fe2 C46 H46 126.3
C43 C47 C46 109.5(5)
C43 C47 Fe2 71.9(3)
C46 C47 Fe2 71.6(3)
C43 C47 H47 125.3
C46 C47 H47 125.3
Fe2 C47 H47 122.9
O1 C48 Fe2 176.6(4)
O2 C49 Fe2 177.6(4)

loop_
_geom_bond_atom_site_label_1
_geom_bond_atom_site_label_2
_geom_bond_distance
Fe1 C1 2.022(4)
Fe1 Fe2 2.3931(8)
Fe2 C48 1.725(5)
Fe2 C49 1.742(5)
Fe2 C44 2.076(5)
Fe2 C47 2.086(5)
Fe2 C45 2.092(5)
Fe2 C46 2.118(5)
Fe2 C43 2.120(5)
O1 C48 1.180(6)
O2 C49 1.174(6)
C1 C6 1.397(6)
C1 C2 1.416(6)
C2 C3 1.402(6)
C2 C7 1.518(6)
C3 C4 1.387(6)
C3 C19 1.530(6)
C4 C5 1.403(6)
C4 H4 0.9500
C5 C6 1.429(5)
C5 C22 1.500(6)
C6 C13 1.516(6)
C7 C8 1.408(6)
C7 C12 1.426(6)
C8 C9 1.409(6)
C8 C25 1.524(6)
C9 C10 1.384(6)
C9 H9 0.9500
C10 C11 1.399(7)
C10 C28 1.502(6)
C11 C12 1.402(6)
C11 H11 0.9500
C12 C31 1.523(7)
C13 C14 1.400(6)
C13 C18 1.401(6)
C14 C15 1.400(6)
C14 C34 1.528(6)
C15 C16 1.377(6)
C15 H15 0.9500
C16 C17 1.391(6)
C16 C37 1.540(6)
C17 C18 1.391(6)
C17 H17 0.9500
C18 C40 1.524(6)
C19 C20 1.530(7)
C19 C21 1.552(6)
C19 H19 1.0000
C20 H20A 0.9800
C20 H20B 0.9800
C20 H20C 0.9800
C21 H21A 0.9800
C21 H21B 0.9800
C21 H21C 0.9800
C22 C23 1.523(6)
C22 C24 1.555(6)
C22 H22 1.0000
C23 H23A 0.9800
C23 H23B 0.9800
C23 H23C 0.9800
C24 H24A 0.9800
C24 H24B 0.9800
C24 H24C 0.9800
C25 C26 1.531(7)
C25 C27 1.546(7)
C25 H25 1.0000
C26 H26A 0.9800
C26 H26B 0.9800
C26 H26C 0.9800
C27 H27A 0.9800
C27 H27B 0.9800
C27 H27C 0.9800
C28 C29 1.494(8)
C28 C30 1.495(8)
C28 H28 1.0000
C29 H29A 0.9800
C29 H29B 0.9800
C29 H29C 0.9800
C30 H30A 0.9800
C30 H30B 0.9800
C30 H30C 0.9800
C31 C33 1.527(7)
C31 C32 1.532(6)
C31 H31 1.0000
C32 H32A 0.9800
C32 H32B 0.9800
C32 H32C 0.9800
C33 H33A 0.9800
C33 H33B 0.9800
C33 H33C 0.9800
C34 C36 1.519(6)
C34 C35 1.536(6)
C34 H34 1.0000
C35 H35A 0.9800
C35 H35B 0.9800
C35 H35C 0.9800
C36 H36A 0.9800
C36 H36B 0.9800
C36 H36C 0.9800
C37 C38 1.523(6)
C37 C39 1.528(7)
C37 H37 1.0000
C38 H38A 0.9800
C38 H38B 0.9800
C38 H38C 0.9800
C39 H39A 0.9800
C39 H39B 0.9800
C39 H39C 0.9800
C40 C42 1.529(7)
C40 C41 1.533(6)
C40 H40 1.0000
C41 H41A 0.9800
C41 H41B 0.9800
C41 H41C 0.9800
C42 H42A 0.9800
C42 H42B 0.9800
C42 H42C 0.9800
C43 C47 1.398(7)
C43 C44 1.407(7)
C43 H43 0.9500
C44 C45 1.427(8)
C44 H44 0.9500
C45 C46 1.386(7)
C45 H45 0.9500
C46 C47 1.414(8)
C46 H46 0.9500
C47 H47 0.9500

loop_
_geom_torsion_atom_site_label_1
_geom_torsion_atom_site_label_2
_geom_torsion_atom_site_label_3
_geom_torsion_atom_site_label_4
_geom_torsion
C1 Fe1 Fe2 C48 -139.9(5)
C1 Fe1 Fe2 C49 126.6(5)
C1 Fe1 Fe2 C44 -39.0(5)
C1 Fe1 Fe2 C47 28.1(5)
C1 Fe1 Fe2 C45 -39.7(5)
C1 Fe1 Fe2 C46 23.8(5)
C1 Fe1 Fe2 C43 -4.1(5)
Fe2 Fe1 C1 C6 14.5(8)
Fe2 Fe1 C1 C2 -167.4(3)
C6 C1 C2 C3 -2.8(6)
Fe1 C1 C2 C3 178.8(3)
C6 C1 C2 C7 175.3(4)
Fe1 C1 C2 C7 -3.1(4)
C1 C2 C3 C4 3.8(6)
C7 C2 C3 C4 -174.1(4)
C1 C2 C3 C19 -174.9(4)
C7 C2 C3 C19 7.2(6)
C2 C3 C4 C5 -1.7(6)
C19 C3 C4 C5 177.0(4)
C3 C4 C5 C6 -1.3(6)
C3 C4 C5 C22 176.9(4)
C2 C1 C6 C5 -0.4(6)
Fe1 C1 C6 C5 177.6(3)
C2 C1 C6 C13 -179.0(4)
Fe1 C1 C6 C13 -1.1(6)
C4 C5 C6 C1 2.4(6)
C22 C5 C6 C1 -175.9(4)
C4 C5 C6 C13 -179.0(4)
C22 C5 C6 C13 2.7(6)
C3 C2 C7 C8 98.9(5)
C1 C2 C7 C8 -79.2(5)
C3 C2 C7 C12 -84.9(5)
C1 C2 C7 C12 97.1(5)
C12 C7 C8 C9 -1.0(6)
C2 C7 C8 C9 175.3(4)
C12 C7 C8 C25 174.6(4)
C2 C7 C8 C25 -9.1(6)
C7 C8 C9 C10 1.1(6)
C25 C8 C9 C10 -174.5(4)
C8 C9 C10 C11 -1.0(7)
C8 C9 C10 C28 -179.5(4)
C9 C10 C11 C12 0.7(7)
C28 C10 C11 C12 179.2(4)
C10 C11 C12 C7 -0.6(6)
C10 C11 C12 C31 178.3(4)
C8 C7 C12 C11 0.7(6)
C2 C7 C12 C11 -175.5(4)
C8 C7 C12 C31 -178.1(4)
C2 C7 C12 C31 5.7(6)
C1 C6 C13 C14 -88.7(5)
C5 C6 C13 C14 92.6(5)
C1 C6 C13 C18 87.9(5)
C5 C6 C13 C18 -90.8(5)
C18 C13 C14 C15 -2.0(6)
C6 C13 C14 C15 174.6(4)
C18 C13 C14 C34 179.1(4)
C6 C13 C14 C34 -4.3(6)
C13 C14 C15 C16 0.2(6)
C34 C14 C15 C16 179.1(4)
C14 C15 C16 C17 0.6(6)
C14 C15 C16 C37 -177.0(4)
C15 C16 C17 C18 0.5(6)
C37 C16 C17 C18 178.1(4)
C16 C17 C18 C13 -2.3(6)
C16 C17 C18 C40 -178.9(4)
C14 C13 C18 C17 3.0(6)
C6 C13 C18 C17 -173.5(4)
C14 C13 C18 C40 179.5(4)
C6 C13 C18 C40 3.0(6)
C4 C3 C19 C20 -68.5(5)
C2 C3 C19 C20 110.2(4)
C4 C3 C19 C21 53.5(6)
C2 C3 C19 C21 -127.8(4)
C4 C5 C22 C23 62.0(5)
C6 C5 C22 C23 -119.9(4)
C4 C5 C22 C24 -62.5(5)
C6 C5 C22 C24 115.7(4)
C7 C8 C25 C26 142.4(4)
C9 C8 C25 C26 -42.0(6)
C7 C8 C25 C27 -94.2(5)
C9 C8 C25 C27 81.3(5)
C9 C10 C28 C29 79.8(6)
C11 C10 C28 C29 -98.7(6)
C9 C10 C28 C30 -54.5(8)
C11 C10 C28 C30 127.0(6)
C11 C12 C31 C33 68.0(5)
C7 C12 C31 C33 -113.2(5)
C11 C12 C31 C32 -57.1(5)
C7 C12 C31 C32 121.7(5)
C15 C14 C34 C36 -72.1(5)
C13 C14 C34 C36 106.7(5)
C15 C14 C34 C35 52.2(5)
C13 C14 C34 C35 -129.0(4)
C15 C16 C37 C38 -120.7(4)
C17 C16 C37 C38 61.8(5)
C15 C16 C37 C39 114.2(5)
C17 C16 C37 C39 -63.3(5)
C17 C18 C40 C42 70.4(5)
C13 C18 C40 C42 -106.0(5)
C17 C18 C40 C41 -53.2(5)
C13 C18 C40 C41 130.3(4)
C48 Fe2 C43 C47 -161.5(3)
C49 Fe2 C43 C47 49.1(4)
C44 Fe2 C43 C47 -118.8(4)
C45 Fe2 C43 C47 -79.9(3)
C46 Fe2 C43 C47 -37.6(3)
Fe1 Fe2 C43 C47 124.3(3)
C48 Fe2 C43 C44 -42.8(4)
C49 Fe2 C43 C44 167.8(3)
C47 Fe2 C43 C44 118.8(4)
C45 Fe2 C43 C44 38.8(3)
C46 Fe2 C43 C44 81.1(3)
Fe1 Fe2 C43 C44 -117.0(3)
C47 C43 C44 C45 -2.9(5)
Fe2 C43 C44 C45 -61.9(3)
C47 C43 C44 Fe2 59.0(3)
C48 Fe2 C44 C43 150.0(3)
C49 Fe2 C44 C43 -40.1(9)
C47 Fe2 C44 C43 -37.1(3)
C45 Fe2 C44 C43 -117.1(4)
C46 Fe2 C44 C43 -80.4(3)
Fe1 Fe2 C44 C43 63.5(3)
C48 Fe2 C44 C45 -92.9(3)
C49 Fe2 C44 C45 77.1(9)
C47 Fe2 C44 C45 80.0(3)
C46 Fe2 C44 C45 36.7(3)
C43 Fe2 C44 C45 117.1(4)
Fe1 Fe2 C44 C45 -179.3(3)
C43 C44 C45 C46 1.3(6)
Fe2 C44 C45 C46 -61.6(4)
C43 C44 C45 Fe2 62.8(3)
C48 Fe2 C45 C46 -146.1(3)
C49 Fe2 C45 C46 -40.9(4)
C44 Fe2 C45 C46 118.6(4)
C47 Fe2 C45 C46 37.8(3)
C43 Fe2 C45 C46 80.6(3)
Fe1 Fe2 C45 C46 119.6(3)
C48 Fe2 C45 C44 95.4(3)
C49 Fe2 C45 C44 -159.5(3)
C47 Fe2 C45 C44 -80.8(3)
C46 Fe2 C45 C44 -118.6(4)
C43 Fe2 C45 C44 -38.0(3)
Fe1 Fe2 C45 C44 1.0(4)
C44 C45 C46 C47 0.8(6)
Fe2 C45 C46 C47 -59.2(3)
C44 C45 C46 Fe2 60.0(4)
C48 Fe2 C46 C45 46.4(4)
C49 Fe2 C46 C45 151.5(3)
C44 Fe2 C46 C45 -38.2(3)
C47 Fe2 C46 C45 -118.6(4)
C43 Fe2 C46 C45 -81.4(3)
Fe1 Fe2 C46 C45 -112.0(3)
C48 Fe2 C46 C47 164.9(3)
C49 Fe2 C46 C47 -89.9(3)
C44 Fe2 C46 C47 80.3(3)
C45 Fe2 C46 C47 118.6(4)
C43 Fe2 C46 C47 37.2(3)
Fe1 Fe2 C46 C47 6.6(5)
C44 C43 C47 C46 3.4(5)
Fe2 C43 C47 C46 62.1(3)
C44 C43 C47 Fe2 -58.6(3)
C45 C46 C47 C43 -2.7(6)
Fe2 C46 C47 C43 -62.3(3)
C45 C46 C47 Fe2 59.6(4)
C48 Fe2 C47 C43 66.5(9)
C49 Fe2 C47 C43 -143.3(3)
C44 Fe2 C47 C43 37.5(3)
C45 Fe2 C47 C43 81.7(3)
C46 Fe2 C47 C43 118.6(4)
Fe1 Fe2 C47 C43 -57.3(3)
C48 Fe2 C47 C46 -52.1(9)
C49 Fe2 C47 C46 98.1(3)
C44 Fe2 C47 C46 -81.2(3)
C45 Fe2 C47 C46 -36.9(3)
C43 Fe2 C47 C46 -118.6(4)
Fe1 Fe2 C47 C46 -175.9(3)

loop_
_platon_squeeze_void_nr
_platon_squeeze_void_average_x
_platon_squeeze_void_average_y
_platon_squeeze_void_average_z
_platon_squeeze_void_volume
_platon_squeeze_void_count_electrons
_platon_squeeze_void_content
1 0.000 0.000 0.270 457 59 ' '
2 0.000 0.000 0.770 456 59 ' '
3 0.500 0.500 0.770 457 59 ' '
4 0.500 0.500 0.270 456 59 ' '
